data_2208999
loop_
_publ_author_name
'Wei, Chun-Xia'
'Chen, Jian-Xin'
'Li, Zhong-Shui'
'Lan, Ting-Yan'
'Huang, Yuan-Biao'

_publ_section_title
;
 Diphenylcarbonohydrazide--phenylsemicarbazide (1/1)
;
_journal_issue 5
_journal_name_full 'Acta Crystallographica Section E'
_journal_page_first o1719
_journal_page_last o1721
_journal_paper_doi 10.1107/S160053680601172X
_journal_volume 62
_journal_year 2006
_chemical_formula_iupac 'C13 H14 N4 O, C7 H9 N3 O'
_chemical_formula_moiety 'C13 H14 N4 O, C7 H9 N3 O'
_chemical_formula_sum 'C20 H23 N7 O2'
_chemical_formula_weight 393.45
_chemical_name_systematic
;
Diphenylcarbonohydrazide phenylsemicarbazide
;
_space_group_IT_number 14
_symmetry_cell_setting monoclinic
_symmetry_space_group_name_Hall '-P 2yn'
_symmetry_space_group_name_H-M 'P 1 21/n 1'
_atom_sites_solution_hydrogens geom
_atom_sites_solution_primary direct
_atom_sites_solution_secondary difmap
_audit_creation_method SHELXL-97
_cell_angle_alpha 90.00
_cell_angle_beta 94.273(3)
_cell_angle_gamma 90.00
_cell_formula_units_Z 4
_cell_length_a 14.0097(9)
_cell_length_b 5.8841(3)
_cell_length_c 24.3124(19)
_cell_measurement_reflns_used 4516
_cell_measurement_temperature 293(2)
_cell_measurement_theta_max 27.48
_cell_measurement_theta_min 1.68
_cell_volume 1998.6(2)
_computing_cell_refinement TEXSAN
_computing_data_collection 'TEXSAN (Molecular Structure Corporation, 1998)'
_computing_data_reduction TEXSAN
_computing_molecular_graphics 'SHELXTL/PC (Sheldrick, 1993)'
_computing_publication_material SHELXL97
_computing_structure_refinement 'SHELXL97 (Sheldrick, 1997)'
_computing_structure_solution 'SHELXS97 (Sheldrick, 1997)'
_diffrn_ambient_temperature 293(2)
_diffrn_measured_fraction_theta_full 0.984
_diffrn_measured_fraction_theta_max 0.984
_diffrn_measurement_device_type 'Rigaku Weissenberg IP'
_diffrn_measurement_method \w
_diffrn_radiation_monochromator graphite
_diffrn_radiation_source 'fine-focus sealed tube'
_diffrn_radiation_type MoK\a
_diffrn_radiation_wavelength 0.71073
_diffrn_reflns_av_R_equivalents 0.0587
_diffrn_reflns_av_sigmaI/netI 0.1104
_diffrn_reflns_limit_h_max 18
_diffrn_reflns_limit_h_min 0
_diffrn_reflns_limit_k_max 7
_diffrn_reflns_limit_k_min 0
_diffrn_reflns_limit_l_max 31
_diffrn_reflns_limit_l_min -31
_diffrn_reflns_number 18299
_diffrn_reflns_theta_full 27.48
_diffrn_reflns_theta_max 27.48
_diffrn_reflns_theta_min 1.68
_diffrn_standards_decay_% 0
_diffrn_standards_interval_count 'not measured'
_diffrn_standards_interval_time 'not measured'
_diffrn_standards_number 0
_exptl_absorpt_coefficient_mu 0.089
_exptl_absorpt_correction_T_max 0.994
_exptl_absorpt_correction_T_min 0.836
_exptl_absorpt_correction_type multi-scan
_exptl_absorpt_process_details
;
(TEXSAN; Molecular Structure Corporation, 1998)
;
_exptl_crystal_colour colorless
_exptl_crystal_density_diffrn 1.308
_exptl_crystal_density_method 'not measured'
_exptl_crystal_description plate
_exptl_crystal_F_000 832
_exptl_crystal_size_max 0.32
_exptl_crystal_size_mid 0.17
_exptl_crystal_size_min 0.07
_refine_diff_density_max 0.350
_refine_diff_density_min -0.377
_refine_ls_extinction_method none
_refine_ls_goodness_of_fit_ref 0.968
_refine_ls_hydrogen_treatment constr
_refine_ls_matrix_type full
_refine_ls_number_parameters 262
_refine_ls_number_reflns 4516
_refine_ls_number_restraints 0
_refine_ls_restrained_S_all 0.968
_refine_ls_R_factor_all 0.1423
_refine_ls_R_factor_gt 0.0536
_refine_ls_shift/su_max 0.000
_refine_ls_shift/su_mean 0.000
_refine_ls_structure_factor_coef Fsqd
_refine_ls_weighting_details 'calc w=1/[\s^2^(Fo^2^)+(0.0229P)^2^] where P=(Fo^2^+2Fc^2^)/3'
_refine_ls_weighting_scheme calc
_refine_ls_wR_factor_gt 0.0921
_refine_ls_wR_factor_ref 0.1050
_reflns_number_gt 1815
_reflns_number_total 4516
_reflns_threshold_expression I>2\s(I)
_cod_data_source_file sj2034.cif
_cod_data_source_block I
_cod_original_sg_symbol_H-M 'P 21/n'
_cod_database_code 2208999

loop_
_symmetry_equiv_pos_as_xyz
'x, y, z'
'-x+1/2, y+1/2, -z+1/2'
'-x, -y, -z'
'x-1/2, -y-1/2, z-1/2'

loop_
_atom_site_type_symbol
_atom_site_label
_atom_site_fract_x
_atom_site_fract_y
_atom_site_fract_z
_atom_site_U_iso_or_equiv
_atom_site_adp_type
_atom_site_calc_flag
_atom_site_refinement_flags
_atom_site_occupancy
O O1 0.18231(12) 0.2251(3) 0.20019(6) 0.0491(5) Uani d . 1
O O2 0.02616(11) 0.3820(3) 0.06953(6) 0.0430(4) Uani d . 1
N N1 0.25927(14) -0.3167(4) 0.15896(8) 0.0487(6) Uani d . 1
H H1A 0.2170 -0.4093 0.1445 0.058 Uiso calc R 1
N N2 0.23432(15) -0.1370(4) 0.19223(8) 0.0546(6) Uani d . 1
H H2B 0.2441 -0.1492 0.2275 0.065 Uiso calc R 1
N N3 0.17038(14) 0.0558(4) 0.11627(7) 0.0540(6) Uani d . 1
H H3B 0.1448 0.1746 0.1008 0.065 Uiso calc R 1
H H3C 0.1801 -0.0632 0.0969 0.065 Uiso calc R 1
N N4 -0.03660(14) 0.7262(4) 0.04818(8) 0.0453(5) Uani d . 1
H H4B -0.0258 0.7065 0.0141 0.054 Uiso calc R 1
N N5 -0.08227(14) 0.9266(4) 0.06360(7) 0.0441(5) Uani d . 1
H H5B -0.0556 1.0193 0.0874 0.053 Uiso calc R 1
N N6 -0.02065(13) 0.6122(4) 0.13819(7) 0.0449(5) Uani d . 1
H H6B -0.0368 0.7478 0.1469 0.054 Uiso calc R 1
N N7 -0.00711(15) 0.4499(4) 0.18007(7) 0.0468(5) Uani d . 1
H H7A 0.0437 0.4502 0.2023 0.056 Uiso calc R 1
C C1 0.35766(18) -0.3401(5) 0.14989(10) 0.0471(7) Uani d . 1
C C2 0.3871(2) -0.5431(5) 0.12705(11) 0.0594(8) Uani d . 1
H H2A 0.3435 -0.6606 0.1198 0.071 Uiso calc R 1
C C3 0.4823(2) -0.5686(7) 0.11514(13) 0.0765(9) Uani d . 1
H H3A 0.5021 -0.7032 0.0995 0.092 Uiso calc R 1
C C4 0.5471(2) -0.3960(8) 0.12639(14) 0.0894(12) Uani d . 1
H H4A 0.6105 -0.4126 0.1182 0.107 Uiso calc R 1
C C5 0.5172(3) -0.2002(7) 0.14975(15) 0.0846(11) Uani d . 1
H H5A 0.5612 -0.0847 0.1580 0.102 Uiso calc R 1
C C6 0.4227(2) -0.1691(5) 0.16151(11) 0.0637(8) Uani d . 1
H H6A 0.4036 -0.0338 0.1771 0.076 Uiso calc R 1
C C7 0.19515(16) 0.0561(5) 0.17061(10) 0.0425(6) Uani d . 1
C C8 -0.17498(18) 0.9673(5) 0.03769(9) 0.0424(6) Uani d . 1
C C9 -0.19680(19) 1.1785(5) 0.01570(10) 0.0523(7) Uani d . 1
H H9A -0.1500 1.2909 0.0167 0.063 Uiso calc R 1
C C10 -0.2873(2) 1.2247(5) -0.00769(11) 0.0637(8) Uani d . 1
H H10A -0.3014 1.3684 -0.0220 0.076 Uiso calc R 1
C C11 -0.3570(2) 1.0599(6) -0.01004(11) 0.0666(9) Uani d . 1
H H11A -0.4182 1.0917 -0.0256 0.080 Uiso calc R 1
C C12 -0.3353(2) 0.8472(6) 0.01088(12) 0.0652(8) Uani d . 1
H H12A -0.3817 0.7339 0.0090 0.078 Uiso calc R 1
C C13 -0.24452(19) 0.8014(5) 0.03467(10) 0.0544(7) Uani d . 1
H H13A -0.2303 0.6574 0.0487 0.065 Uiso calc R 1
C C14 -0.00948(16) 0.5653(5) 0.08491(9) 0.0372(6) Uani d . 1
C C15 -0.07927(17) 0.2860(4) 0.18473(9) 0.0415(6) Uani d . 1
C C16 -0.17139(18) 0.3116(5) 0.16065(9) 0.0510(7) Uani d . 1
H H16A -0.1871 0.4388 0.1391 0.061 Uiso calc R 1
C C17 -0.2402(2) 0.1477(6) 0.16860(11) 0.0616(8) Uani d . 1
H H17A -0.3017 0.1655 0.1519 0.074 Uiso calc R 1
C C18 -0.2191(2) -0.0396(6) 0.20058(11) 0.0628(8) Uani d . 1
H H18A -0.2657 -0.1484 0.2057 0.075 Uiso calc R 1
C C19 -0.1278(2) -0.0647(5) 0.22503(10) 0.0601(8) Uani d . 1
H H19A -0.1134 -0.1903 0.2473 0.072 Uiso calc R 1
C C20 -0.05692(18) 0.0940(5) 0.21697(9) 0.0485(7) Uani d . 1
H H20A 0.0049 0.0728 0.2329 0.058 Uiso calc R 1

loop_
_atom_site_aniso_label
_atom_site_aniso_U_11
_atom_site_aniso_U_22
_atom_site_aniso_U_33
_atom_site_aniso_U_12
_atom_site_aniso_U_13
_atom_site_aniso_U_23
O1 0.0537(11) 0.0459(11) 0.0466(10) 0.0027(9) -0.0041(8) -0.0089(9)
O2 0.0526(10) 0.0346(10) 0.0414(9) 0.0103(9) 0.0012(8) -0.0026(8)
N1 0.0479(14) 0.0430(13) 0.0535(12) 0.0022(11) -0.0074(10) -0.0053(12)
N2 0.0748(16) 0.0472(15) 0.0403(11) 0.0122(13) -0.0044(11) 0.0016(12)
N3 0.0734(15) 0.0443(14) 0.0415(11) 0.0126(12) -0.0148(11) -0.0016(11)
N4 0.0578(14) 0.0424(13) 0.0362(10) 0.0141(12) 0.0072(10) 0.0036(11)
N5 0.0540(13) 0.0331(12) 0.0431(11) 0.0072(11) -0.0093(10) -0.0078(10)
N6 0.0632(14) 0.0361(12) 0.0362(10) 0.0034(11) 0.0075(10) -0.0006(11)
N7 0.0557(13) 0.0481(13) 0.0359(10) -0.0018(12) -0.0028(9) 0.0061(11)
C1 0.0483(17) 0.0428(16) 0.0485(14) 0.0034(14) -0.0071(13) 0.0146(14)
C2 0.0559(18) 0.0549(19) 0.0674(18) 0.0034(16) 0.0042(15) 0.0094(17)
C3 0.067(2) 0.080(2) 0.084(2) 0.021(2) 0.0164(17) 0.017(2)
C4 0.051(2) 0.116(4) 0.103(3) 0.006(3) 0.0108(19) 0.045(3)
C5 0.060(2) 0.077(3) 0.113(3) -0.014(2) -0.014(2) 0.031(2)
C6 0.063(2) 0.0509(18) 0.0745(19) -0.0062(17) -0.0135(16) 0.0181(17)
C7 0.0348(14) 0.0464(16) 0.0452(14) -0.0039(13) -0.0037(11) 0.0060(15)
C8 0.0479(16) 0.0420(15) 0.0375(13) 0.0030(14) 0.0035(12) -0.0014(13)
C9 0.0640(19) 0.0377(16) 0.0533(15) 0.0025(15) -0.0068(14) 0.0009(14)
C10 0.076(2) 0.0501(18) 0.0630(17) 0.0170(18) -0.0093(16) 0.0003(16)
C11 0.0558(18) 0.077(2) 0.0655(18) 0.0127(19) -0.0083(15) -0.0038(19)
C12 0.0509(18) 0.069(2) 0.0755(19) -0.0061(17) -0.0003(15) -0.0006(18)
C13 0.0587(17) 0.0436(17) 0.0605(16) -0.0020(15) 0.0015(14) 0.0061(15)
C14 0.0358(14) 0.0373(15) 0.0383(13) -0.0031(12) 0.0027(10) 0.0000(13)
C15 0.0465(15) 0.0449(16) 0.0340(12) 0.0026(14) 0.0079(11) -0.0030(13)
C16 0.0506(16) 0.0552(18) 0.0475(14) 0.0031(15) 0.0050(12) 0.0048(14)
C17 0.0543(18) 0.071(2) 0.0594(17) -0.0020(17) 0.0032(14) 0.0014(18)
C18 0.0545(19) 0.071(2) 0.0642(18) -0.0106(17) 0.0124(15) -0.0109(18)
C19 0.084(2) 0.0461(17) 0.0528(16) 0.0039(18) 0.0200(15) 0.0063(15)
C20 0.0535(17) 0.0505(17) 0.0424(13) 0.0009(16) 0.0095(12) 0.0019(15)

loop_
_atom_type_symbol
_atom_type_description
_atom_type_scat_dispersion_real
_atom_type_scat_dispersion_imag
_atom_type_scat_source
C C 0.0033 0.0016 'International Tables Vol C Tables 4.2.6.8 and 6.1.1.4'
H H 0.0000 0.0000 'International Tables Vol C Tables 4.2.6.8 and 6.1.1.4'
N N 0.0061 0.0033 'International Tables Vol C Tables 4.2.6.8 and 6.1.1.4'
O O 0.0106 0.0060 'International Tables Vol C Tables 4.2.6.8 and 6.1.1.4'

loop_
_geom_angle_atom_site_label_1
_geom_angle_atom_site_label_2
_geom_angle_atom_site_label_3
_geom_angle
_geom_angle_publ_flag
N2 N1 C1 116.9(2) yes
N2 N1 H1A 121.5 no
C1 N1 H1A 121.5 no
C7 N2 N1 121.67(19) yes
C7 N2 H2B 119.2 no
N1 N2 H2B 119.2 no
C7 N3 H3B 120.0 no
C7 N3 H3C 120.0 no
H3B N3 H3C 120.0 no
C14 N4 N5 121.88(19) yes
C14 N4 H4B 119.1 no
N5 N4 H4B 119.1 no
N4 N5 C8 116.27(19) yes
N4 N5 H5B 121.9 no
C8 N5 H5B 121.9 no
C14 N6 N7 122.8(2) yes
C14 N6 H6B 118.6 no
N7 N6 H6B 118.6 no
N6 N7 C15 117.85(18) yes
N6 N7 H7A 121.1 no
C15 N7 H7A 121.1 no
C6 C1 C2 120.0(3) yes
C6 C1 N1 122.3(3) yes
C2 C1 N1 117.7(2) yes
C1 C2 C3 119.4(3) no
C1 C2 H2A 120.3 no
C3 C2 H2A 120.3 no
C4 C3 C2 120.4(3) no
C4 C3 H3A 119.8 no
C2 C3 H3A 119.8 no
C5 C4 C3 119.2(3) no
C5 C4 H4A 120.4 no
C3 C4 H4A 120.4 no
C4 C5 C6 121.7(3) no
C4 C5 H5A 119.2 no
C6 C5 H5A 119.2 no
C1 C6 C5 119.3(3) no
C1 C6 H6A 120.3 no
C5 C6 H6A 120.3 no
O1 C7 N3 122.1(2) yes
O1 C7 N2 121.2(2) yes
N3 C7 N2 116.7(2) yes
C13 C8 C9 118.9(2) yes
C13 C8 N5 121.6(2) yes
C9 C8 N5 119.6(2) yes
C10 C9 C8 120.6(3) no
C10 C9 H9A 119.7 no
C8 C9 H9A 119.7 no
C11 C10 C9 120.5(3) no
C11 C10 H10A 119.8 no
C9 C10 H10A 119.8 no
C10 C11 C12 119.3(3) no
C10 C11 H11A 120.3 no
C12 C11 H11A 120.3 no
C11 C12 C13 120.1(3) no
C11 C12 H12A 119.9 no
C13 C12 H12A 119.9 no
C8 C13 C12 120.6(3) no
C8 C13 H13A 119.7 no
C12 C13 H13A 119.7 no
O2 C14 N4 120.5(2) yes
O2 C14 N6 122.7(2) yes
N4 C14 N6 116.8(2) yes
C16 C15 C20 119.2(3) yes
C16 C15 N7 122.9(2) no
C20 C15 N7 117.8(2) yes
C15 C16 C17 120.1(3) no
C15 C16 H16A 120.0 no
C17 C16 H16A 120.0 no
C18 C17 C16 121.0(3) no
C18 C17 H17A 119.5 no
C16 C17 H17A 119.5 no
C17 C18 C19 119.1(3) no
C17 C18 H18A 120.5 no
C19 C18 H18A 120.5 no
C18 C19 C20 121.2(3) no
C18 C19 H19A 119.4 no
C20 C19 H19A 119.4 no
C19 C20 C15 119.4(2) no
C19 C20 H20A 120.3 no
C15 C20 H20A 120.3 no

loop_
_geom_bond_atom_site_label_1
_geom_bond_atom_site_label_2
_geom_bond_distance
_geom_bond_publ_flag
O1 C7 1.248(3) yes
O2 C14 1.257(3) yes
N1 N2 1.391(3) yes
N1 C1 1.419(3) yes
N1 H1A 0.8600 no
N2 C7 1.351(3) yes
N2 H2B 0.8600 no
N3 C7 1.341(3) yes
N3 H3B 0.8600 no
N3 H3C 0.8600 no
N4 C14 1.337(3) yes
N4 N5 1.406(3) yes
N4 H4B 0.8600 no
N5 C8 1.421(3) yes
N5 H5B 0.8600 no
N6 C14 1.345(3) yes
N6 N7 1.398(3) yes
N6 H6B 0.8600 no
N7 C15 1.408(3) yes
N7 H7A 0.8600 no
C1 C6 1.372(4) yes
C1 C2 1.392(4) no
C2 C3 1.394(4) no
C2 H2A 0.9300 no
C3 C4 1.376(5) no
C3 H3A 0.9300 no
C4 C5 1.364(5) no
C4 H4A 0.9300 no
C5 C6 1.387(4) no
C5 H5A 0.9300 no
C6 H6A 0.9300 no
C8 C13 1.377(3) no
C8 C9 1.378(3) no
C9 C10 1.378(4) no
C9 H9A 0.9300 no
C10 C11 1.374(4) no
C10 H10A 0.9300 no
C11 C12 1.376(4) no
C11 H11A 0.9300 no
C12 C13 1.383(4) no
C12 H12A 0.9300 no
C13 H13A 0.9300 no
C15 C16 1.385(3) no
C15 C20 1.397(3) yes
C16 C17 1.388(4) no
C16 H16A 0.9300 no
C17 C18 1.369(4) no
C17 H17A 0.9300 no
C18 C19 1.378(4) no
C18 H18A 0.9300 no
C19 C20 1.388(4) no
C19 H19A 0.9300 no
C20 H20A 0.9300 no

loop_
_geom_hbond_atom_site_label_D
_geom_hbond_atom_site_label_H
_geom_hbond_atom_site_label_A
_geom_hbond_site_symmetry_A
_geom_hbond_distance_DH
_geom_hbond_distance_HA
_geom_hbond_distance_DA
_geom_hbond_angle_DHA
N3 H3B O2 . 0.86 2.15 2.952(2) 154.3
N7 H7A O1 . 0.86 2.35 2.973(3) 129.1
N1 H1A O1 1_545 0.86 2.61 3.098(3) 117.4
N2 H2B O1 2_545 0.86 2.11 2.899(2) 153.2
N4 H4B O2 3_565 0.86 2.10 2.946(2) 167.9
N5 H5B O2 1_565 0.86 2.48 3.079(3) 127.8

loop_
_geom_torsion_atom_site_label_1
_geom_torsion_atom_site_label_2
_geom_torsion_atom_site_label_3
_geom_torsion_atom_site_label_4
_geom_torsion
_geom_torsion_publ_flag
C1 N1 N2 C7 101.7(3) no
C14 N4 N5 C8 -120.5(2) no
C14 N6 N7 C15 -75.9(3) no
N2 N1 C1 C6 -15.2(3) no
N2 N1 C1 C2 166.5(2) no
C6 C1 C2 C3 -1.3(4) no
N1 C1 C2 C3 177.1(2) no
C1 C2 C3 C4 0.7(4) no
C2 C3 C4 C5 0.5(5) no
C3 C4 C5 C6 -1.2(5) no
C2 C1 C6 C5 0.7(4) no
N1 C1 C6 C5 -177.6(2) no
C4 C5 C6 C1 0.6(5) no
N1 N2 C7 O1 -172.4(2) no
N1 N2 C7 N3 8.1(4) no
N4 N5 C8 C13 48.5(3) no
N4 N5 C8 C9 -132.5(2) no
C13 C8 C9 C10 1.6(4) no
N5 C8 C9 C10 -177.5(2) no
C8 C9 C10 C11 -0.8(4) no
C9 C10 C11 C12 -0.5(5) no
C10 C11 C12 C13 0.9(5) no
C9 C8 C13 C12 -1.2(4) no
N5 C8 C13 C12 177.8(2) no
C11 C12 C13 C8 0.0(4) no
N5 N4 C14 O2 175.83(19) no
N5 N4 C14 N6 -5.4(3) no
N7 N6 C14 O2 -9.8(3) no
N7 N6 C14 N4 171.5(2) no
N6 N7 C15 C16 -17.6(3) no
N6 N7 C15 C20 164.9(2) no
C20 C15 C16 C17 -0.1(4) no
N7 C15 C16 C17 -177.5(2) no
C15 C16 C17 C18 0.7(4) no
C16 C17 C18 C19 -0.1(4) no
C17 C18 C19 C20 -1.1(4) no
C18 C19 C20 C15 1.8(4) no
C16 C15 C20 C19 -1.2(4) no
N7 C15 C20 C19 176.4(2) no

loop_
_cod_related_entry_id
_cod_related_entry_database
_cod_related_entry_code
1 ChemSpider 21128307
